data_1534424
loop_
_publ_author_name
'Rustad, D. S.'

_publ_section_title
;
 The Synthesis and Some Properties of Diammonium Hydrogentrisulfimide
 (Diammonium 2-Hydrogen,1,3,5,2,4,6-Trithiatriazine,1,1,3,3,5,5-Hexoxide),
 (NH4)2HN3S3O6, and the X-Ray Structure of the Hydrogentrisulfimide Ion
;
_journal_name_full 'Phosphorus, Sulfur, Silicon and Related Elements'
_journal_page_first 235
_journal_page_last 243
_journal_volume 178
_journal_year 2003
_chemical_formula_sum 'H9 N5 O6 S3'
_chemical_name_systematic '(N H4)2 (H N3 O6 S3)'
_space_group_IT_number 9
_symmetry_space_group_name_Hall 'C -2yc'
_symmetry_space_group_name_H-M 'C 1 c 1'
_cell_angle_alpha 90
_cell_angle_beta 100.79
_cell_angle_gamma 90
_cell_formula_units_Z 4
_cell_length_a 7.318
_cell_length_b 13.092
_cell_length_c 9.441
_cell_volume 888.524
_citation_journal_id_ASTM PSSLEC
_cod_data_source_file Rustad_PSSLEC_2003_759.cif
_cod_data_source_block H9N5O6S3
_cod_original_cell_volume 888.5244
_cod_database_code 1534424

loop_
_symmetry_equiv_pos_as_xyz
x,y,z
x,-y,z+1/2
x+1/2,y+1/2,z
x+1/2,-y+1/2,z+1/2

loop_
_atom_site_label
_atom_site_type_symbol
_atom_site_fract_x
_atom_site_fract_y
_atom_site_fract_z
_atom_site_occupancy
_atom_site_U_iso_or_equiv
N2 N+1 0.2787 0.0976 0.4465 1 0.0
N4 N-3 -0.2883 0.0463 0.0695 1 0.0
S2 S+2 0.0499 0.12324 0.4425 1 0.0
O5 O-2 0.2847 0.0646 0.1874 1 0.0
H5 H+1 -0.32 0.05 -0.008 1 0.0
H6 H+1 0.232 0.188 -0.105 1 0.0
H2 H+1 -0.21 0.083 0.12 1 0.0
O3 O-2 -0.0481 0.0509 0.3407 1 0.0
S1 S+2 0.0857 0.2768 0.2525 1 0.0
N3 N+1 0.3029 0.2495 0.2685 1 0.0
N1 N+1 0.0181 0.2389 0.3959 1 0.0
H8 H+1 0.163 0.111 -0.029 1 0.0
H7 H+1 0.045 0.161 -0.139 1 0.0
H4 H+1 -0.37 0.027 0.123 1 0.0
O6 O-2 0.5614 0.1316 0.3468 1 0.0
H9 H+1 0.18 0.095 -0.171 1 0.0
O1 O-2 -0.025 0.2302 0.1244 1 0.0
O4 O-2 0.0253 0.1129 0.5881 1 0.0
S3 S+2 0.3626 0.13451 0.3004 1 0.0
H3 H+1 -0.217 -0.02 0.085 1 0.0
H1 H+1 0.342 0.1309 0.5212 1 0.0
N5 N-3 0.1623 0.1427 -0.1103 1 0.0
O2 O-2 0.0724 0.387 0.2548 1 0.0
